data_7119706
loop_
_publ_author_name
'Hazra, Arpan'
'Jana, Saibal'
'Bonakala, Satyanarayana'
'Balasubramanian, Sundaram'
'Maji, Tapas Kumar'

_publ_section_title
;
 Separation/purification of ethylene from an acetylene/ethylene mixture in
 a pillared-layer porous metal-organic framework.
;
_journal_issue 36
_journal_name_full 'Chemical communications (Cambridge, England)'
_journal_page_first 4907
_journal_page_last 4910
_journal_paper_doi 10.1039/c7cc00726d
_journal_volume 53
_journal_year 2017
_chemical_formula_moiety {[Mn3(bipy)3(H2O)4][Mn(CN)6]2.2(bipy).4H2O}n
_chemical_formula_sum 'C62 H56 Mn5 N22 O8'
_chemical_formula_weight 1511.98
_chemical_name_systematic compound1
_chemical_properties_physical ', Heat-sensitive,Light-sensitive,Photo-sensitive'
_space_group_crystal_system orthorhombic
_space_group_IT_number 55
_space_group_name_Hall '-P 2 2ab'
_space_group_name_H-M_alt 'P b a m'
_symmetry_space_group_name_Hall '-P 2 2ab'
_symmetry_space_group_name_H-M 'P b a m'
_atom_sites_solution_hydrogens NOREF
_audit_creation_method SHELXL-2016/6
_audit_update_record
;
2017-01-25 deposited with the CCDC.
2017-02-28 downloaded from the CCDC.
;
_cell_angle_alpha 90
_cell_angle_beta 90
_cell_angle_gamma 90
_cell_formula_units_Z 2
_cell_length_a 16.2079(18)
_cell_length_b 17.833(2)
_cell_length_c 11.6508(12)
_cell_measurement_reflns_used 9976
_cell_measurement_temperature 296(2)
_cell_measurement_theta_max 25.32
_cell_measurement_theta_min 2.56
_cell_volume 3367.5(6)
_computing_cell_refinement 'Bruker SAINT'
_computing_data_collection 'Bruker APEX3'
_computing_data_reduction 'Bruker SAINT  A'
_computing_molecular_graphics 'Bruker SHELXTL'
_computing_publication_material 'Bruker SHELXTL'
_computing_structure_refinement 'SHELXL-2016/6 (Sheldrick, 2016)'
_computing_structure_solution 'SHELXT (Sheldrick, 2014)'
_diffrn_ambient_temperature 296(2)
_diffrn_measured_fraction_theta_full 0.998
_diffrn_measured_fraction_theta_max 0.996
_diffrn_measurement_device_type 'Bruker APEX-II CCD'
_diffrn_measurement_method '\f and \w scans'
_diffrn_radiation_type MoK\a
_diffrn_radiation_wavelength 0.71073
_diffrn_reflns_av_R_equivalents 0.0606
_diffrn_reflns_av_unetI/netI 0.0381
_diffrn_reflns_Laue_measured_fraction_full 0.998
_diffrn_reflns_Laue_measured_fraction_max 0.996
_diffrn_reflns_limit_h_max 19
_diffrn_reflns_limit_h_min -21
_diffrn_reflns_limit_k_max 23
_diffrn_reflns_limit_k_min -22
_diffrn_reflns_limit_l_max 12
_diffrn_reflns_limit_l_min -15
_diffrn_reflns_number 56112
_diffrn_reflns_point_group_measured_fraction_full 0.998
_diffrn_reflns_point_group_measured_fraction_max 0.996
_diffrn_reflns_theta_full 27.000
_diffrn_reflns_theta_max 28.345
_diffrn_reflns_theta_min 2.877
_diffrn_source 'fine-focus sealed tube'
_exptl_absorpt_coefficient_mu 0.982
_exptl_absorpt_correction_T_max 0.9576
_exptl_absorpt_correction_T_min 0.9142
_exptl_absorpt_correction_type empirical
_exptl_absorpt_process_details SADABS
_exptl_crystal_colour brown
_exptl_crystal_density_diffrn 1.491
_exptl_crystal_description block
_exptl_crystal_F_000 1542
_exptl_crystal_preparation ', Magnetic properties'
_exptl_crystal_recrystallization_method 'room temperature reaction'
_exptl_crystal_size_max 0.200
_exptl_crystal_size_mid 0.120
_exptl_crystal_size_min 0.070
_refine_diff_density_max 0.815
_refine_diff_density_min -0.569
_refine_diff_density_rms 0.079
_refine_ls_extinction_method none
_refine_ls_goodness_of_fit_ref 1.033
_refine_ls_hydrogen_treatment constr
_refine_ls_matrix_type full
_refine_ls_number_parameters 243
_refine_ls_number_reflns 4394
_refine_ls_number_restraints 24
_refine_ls_restrained_S_all 1.041
_refine_ls_R_factor_all 0.0604
_refine_ls_R_factor_gt 0.0433
_refine_ls_shift/su_max 0.000
_refine_ls_shift/su_mean 0.000
_refine_ls_structure_factor_coef Fsqd
_refine_ls_weighting_details 'w=1/[\s^2^(Fo^2^)+(0.0804P)^2^+1.2421P] where P=(Fo^2^+2Fc^2^)/3'
_refine_ls_weighting_scheme calc
_refine_ls_wR_factor_gt 0.1238
_refine_ls_wR_factor_ref 0.1353
_reflns_Friedel_coverage 0.000
_reflns_number_gt 3331
_reflns_number_total 4394
_reflns_threshold_expression 'I > 2\s(I)'
_cod_data_source_file c7cc00726d2.cif
_cod_data_source_block compound1
_cod_depositor_comments
;
The following automatic conversions were performed:

'_exptl_absorpt_correction_type' value 'EMPIRICAL' changed to
'empirical' according to
/home/data/users/saulius/crontab/automatic-downloads/rss-feeds/RSC/lib/dictionaries/cif_core.dic
dictionary named 'cif_core.dic' version 2.4.2 from 2011-04-26.

Automatic conversion script
Id: cif_fix_values 4973 2017-02-22 13:04:09Z antanas 

 Adding full bibliography for 7119706--7119707.cif.
;
_cod_original_cell_volume 3367.6(6)
_cod_database_code 7119706
_shelx_shelxl_version_number 2016/6
_shelx_space_group_comment
;
The symmetry employed for this shelxl refinement is uniquely defined
by the following loop, which should always be used as a source of
symmetry information in preference to the above space-group names.
They are only intended as comments.
;
_shelx_estimated_absorpt_t_min 0.828
_shelx_estimated_absorpt_t_max 0.934

loop_
_space_group_symop_operation_xyz
'x, y, z'
'-x, -y, z'
'x+1/2, -y+1/2, -z'
'-x+1/2, y+1/2, -z'
'-x, -y, -z'
'x, y, -z'
'-x-1/2, y-1/2, z'
'x-1/2, -y-1/2, z'

loop_
_atom_site_label
_atom_site_type_symbol
_atom_site_fract_x
_atom_site_fract_y
_atom_site_fract_z
_atom_site_U_iso_or_equiv
_atom_site_adp_type
_atom_site_occupancy
_atom_site_site_symmetry_order
_atom_site_calc_flag
_atom_site_refinement_flags_posn
_atom_site_refinement_flags_adp
_atom_site_refinement_flags_occupancy
C1 C 0.0884(2) 0.36889(19) 1.000000 0.0322(7) Uani 1 2 d S T P
C2 C 0.1667(2) 0.5012(2) 1.000000 0.0318(7) Uani 1 2 d S T P
C3 C 0.19890(15) 0.39990(13) 0.8357(2) 0.0392(6) Uani 1 1 d . . .
C4 C 0.2385(2) 0.2998(2) 1.000000 0.0298(7) Uani 1 2 d S T P
C5 C 0.3098(2) 0.43146(19) 1.000000 0.0312(7) Uani 1 2 d S T P
C6 C 0.4593(2) 0.4495(2) 0.7446(2) 0.0670(10) Uani 1 1 d . . .
H6 H 0.429639 0.413051 0.784164 0.080 Uiso 1 1 calc R U .
C7 C 0.4582(2) 0.4475(2) 0.6266(2) 0.0708(11) Uani 1 1 d . . .
H7 H 0.428698 0.410130 0.589031 0.085 Uiso 1 1 calc R U .
C8 C 0.500000 0.500000 0.5640(3) 0.0361(8) Uani 1 2 d S T P
C9 C 0.4339(3) 0.1300(2) 0.7457(3) 0.0780(11) Uani 1 1 d . U .
H9 H 0.460547 0.091980 0.785865 0.094 Uiso 1 1 calc R U .
C10 C 0.4388(3) 0.1300(2) 0.6269(3) 0.0773(11) Uani 1 1 d . U .
H10 H 0.468214 0.092487 0.589506 0.093 Uiso 1 1 calc R U .
C11 C 0.40016(18) 0.18545(17) 0.5637(2) 0.0481(7) Uani 1 1 d . U .
C12 C 0.3592(2) 0.23957(17) 0.6256(2) 0.0533(7) Uani 1 1 d . U .
H12 H 0.333106 0.278842 0.587710 0.064 Uiso 1 1 calc R U .
C13 C 0.3567(2) 0.23576(17) 0.7444(2) 0.0512(7) Uani 1 1 d . U .
H13 H 0.328285 0.272984 0.783835 0.061 Uiso 1 1 calc R U .
C14 C 0.3106(2) 0.5920(2) 0.7443(3) 0.0720(10) Uani 1 1 d . . .
H14 H 0.286930 0.552295 0.784304 0.086 Uiso 1 1 calc R U .
C15 C 0.3021(2) 0.5932(2) 0.6262(3) 0.0669(10) Uani 1 1 d . . .
H15 H 0.273998 0.554820 0.588916 0.080 Uiso 1 1 calc R U .
C16 C 0.33522(18) 0.65146(16) 0.5641(2) 0.0477(7) Uani 1 1 d . . .
C17 C 0.3717(3) 0.7074(2) 0.6271(3) 0.0777(11) Uani 1 1 d . . .
H17 H 0.392299 0.749537 0.590013 0.093 Uiso 1 1 calc R U .
C18 C 0.3781(3) 0.7017(2) 0.7456(3) 0.0839(13) Uani 1 1 d . . .
H18 H 0.403179 0.740585 0.785759 0.101 Uiso 1 1 calc R U .
N1 N 0.02051(19) 0.35099(18) 1.000000 0.0420(7) Uani 1 2 d S T P
N2 N 0.1506(2) 0.56365(17) 1.000000 0.0425(7) Uani 1 2 d S T P
N3 N 0.20029(19) 0.40081(16) 0.7367(2) 0.0679(9) Uani 1 1 d . . .
N4 N 0.27124(19) 0.24251(16) 1.000000 0.0354(6) Uani 1 2 d S T P
N5 N 0.37788(19) 0.44824(18) 1.000000 0.0398(7) Uani 1 2 d S T P
N6 N 0.500000 0.500000 0.8051(2) 0.0379(7) Uani 1 2 d S T P
N7 N 0.39288(15) 0.18172(13) 0.80501(19) 0.0460(6) Uani 1 1 d . . .
N8 N 0.3500(2) 0.64355(18) 0.8034(2) 0.0656(8) Uani 1 1 d . . .
O1W O 0.43960(18) 0.29312(16) 1.000000 0.0724(11) Uani 1 2 d S T P
H1O1 H 0.499051 0.304481 1.000000 0.109 Uiso 1 2 d R U P
H2O1 H 0.410911 0.331921 1.000000 0.109 Uiso 1 2 d R U P
O2W O 0.43063(16) 0.61000(14) 1.000000 0.0386(6) Uani 1 2 d S T P
H1O2 H 0.400489 0.620755 0.929510 0.058 Uiso 1 1 d R U .
O3W O 0.2704(3) 0.3966(3) 0.500000 0.1067(15) Uani 1 2 d S T P
H1O3 H 0.250747 0.388379 0.576370 0.160 Uiso 1 1 d R U .
O4W O 0.1044(8) 0.4552(10) 0.500000 0.465(11) Uani 1 2 d S T P
H1O4 H 0.113223 0.439707 0.578570 0.697 Uiso 1 1 d R U .
Mn1 Mn 0.19940(2) 0.39971(2) 1.000000 0.01962(14) Uani 1 2 d S T P
Mn2 Mn 0.500000 0.500000 1.000000 0.03051(19) Uani 1 4 d S T P
Mn3 Mn 0.38922(3) 0.17837(3) 1.000000 0.02669(15) Uani 1 2 d S T P

loop_
_atom_site_aniso_label
_atom_site_aniso_U_11
_atom_site_aniso_U_22
_atom_site_aniso_U_33
_atom_site_aniso_U_23
_atom_site_aniso_U_13
_atom_site_aniso_U_12
C1 0.0307(19) 0.0261(17) 0.0398(18) 0.000 0.000 0.0024(14)
C2 0.0243(17) 0.0324(19) 0.0388(17) 0.000 0.000 -0.0002(14)
C3 0.0399(15) 0.0355(14) 0.0422(14) -0.0009(10) 0.0012(11) -0.0007(11)
C4 0.0228(16) 0.0338(18) 0.0329(16) 0.000 0.000 -0.0003(14)
C5 0.0289(18) 0.0272(17) 0.0375(17) 0.000 0.000 0.0013(14)
C6 0.094(3) 0.074(2) 0.0330(14) 0.0014(14) 0.0022(15) -0.044(2)
C7 0.102(3) 0.077(2) 0.0338(15) -0.0049(14) -0.0019(16) -0.049(2)
C8 0.039(2) 0.0388(19) 0.0303(17) 0.000 0.000 0.0031(15)
C9 0.115(3) 0.083(2) 0.0360(15) 0.0025(15) -0.0013(18) 0.055(2)
C10 0.109(3) 0.086(2) 0.0369(15) -0.0028(15) 0.0034(17) 0.050(2)
C11 0.0538(17) 0.0592(17) 0.0315(13) 0.0018(11) -0.0006(11) 0.0063(14)
C12 0.0693(19) 0.0560(17) 0.0344(13) 0.0041(12) -0.0008(13) 0.0096(15)
C13 0.0681(19) 0.0523(17) 0.0331(13) 0.0015(11) 0.0022(13) 0.0116(15)
C14 0.080(3) 0.081(3) 0.055(2) 0.0147(17) 0.0010(18) -0.004(2)
C15 0.074(3) 0.074(2) 0.0523(19) 0.0050(15) -0.0051(16) -0.0107(19)
C16 0.0484(17) 0.0496(16) 0.0451(15) -0.0001(12) 0.0004(12) 0.0123(14)
C17 0.116(3) 0.063(2) 0.055(2) 0.0046(17) -0.011(2) -0.011(2)
C18 0.124(4) 0.071(3) 0.057(2) -0.0054(19) -0.016(2) -0.002(2)
N1 0.0295(17) 0.0434(18) 0.0531(19) 0.000 0.000 -0.0051(14)
N2 0.048(2) 0.0289(17) 0.0503(18) 0.000 0.000 0.0050(14)
N3 0.090(2) 0.071(2) 0.0423(15) -0.0009(12) 0.0036(14) -0.0072(17)
N4 0.0353(16) 0.0304(16) 0.0405(15) 0.000 0.000 0.0037(13)
N5 0.0297(17) 0.0386(17) 0.0512(18) 0.000 0.000 -0.0066(13)
N6 0.0389(17) 0.0438(17) 0.0310(14) 0.000 0.000 -0.0019(13)
N7 0.0542(15) 0.0531(15) 0.0307(11) 0.0018(9) 0.0010(10) 0.0106(11)
N8 0.075(2) 0.075(2) 0.0461(14) 0.0026(14) -0.0014(14) 0.0222(17)
O1W 0.0347(16) 0.0296(16) 0.153(3) 0.000 0.000 -0.0036(12)
O2W 0.0399(14) 0.0402(15) 0.0357(13) 0.000 0.000 -0.0006(11)
O3W 0.116(3) 0.141(4) 0.063(2) 0.000 0.000 -0.006(3)
O4W 0.220(12) 0.50(3) 0.67(3) 0.000 0.000 0.037(14)
Mn1 0.0151(2) 0.0162(2) 0.0276(2) 0.000 0.000 -0.00113(16)
Mn2 0.0271(4) 0.0370(4) 0.0274(3) 0.000 0.000 -0.0087(3)
Mn3 0.0269(3) 0.0246(3) 0.0286(3) 0.000 0.000 0.00152(19)

loop_
_atom_type_symbol
_atom_type_description
_atom_type_scat_dispersion_real
_atom_type_scat_dispersion_imag
_atom_type_scat_source
C C 0.0033 0.0016 'International Tables Vol C Tables 4.2.6.8 and 6.1.1.4'
H H 0.0000 0.0000 'International Tables Vol C Tables 4.2.6.8 and 6.1.1.4'
N N 0.0061 0.0033 'International Tables Vol C Tables 4.2.6.8 and 6.1.1.4'
O O 0.0106 0.0060 'International Tables Vol C Tables 4.2.6.8 and 6.1.1.4'
Mn Mn 0.3368 0.7283 'International Tables Vol C Tables 4.2.6.8 and 6.1.1.4'

loop_
_geom_angle_atom_site_label_1
_geom_angle_atom_site_label_2
_geom_angle_atom_site_label_3
_geom_angle
_geom_angle_site_symmetry_1
_geom_angle_site_symmetry_3
N1 C1 Mn1 179.2(3) . .
N2 C2 Mn1 176.8(3) . .
N3 C3 Mn1 178.5(3) . .
N4 C4 Mn1 172.1(3) . .
N5 C5 Mn1 177.6(3) . .
N6 C6 C7 123.8(3) . .
C8 C7 C6 120.7(3) . .
C7 C8 C7 115.5(3) . 2_665
C7 C8 C8 122.25(17) . 5_666
C7 C8 C8 122.25(17) 2_665 5_666
N7 C9 C10 123.2(3) . .
C11 C10 C9 120.4(3) . .
C12 C11 C10 116.1(3) . .
C12 C11 C11 121.64(16) . 6_556
C10 C11 C11 122.18(18) . 6_556
C11 C12 C13 120.2(3) . .
N7 C13 C12 123.6(3) . .
N8 C14 C15 123.9(3) . .
C16 C15 C14 119.8(3) . .
C17 C16 C15 115.8(3) . .
C17 C16 C16 122.4(2) . 6_556
C15 C16 C16 121.76(19) . 6_556
C16 C17 C18 120.8(4) . .
N8 C18 C17 122.7(4) . .
C1 N1 Mn3 177.6(3) . 3_457
C2 N2 Mn3 175.6(3) . 7_665
C4 N4 Mn3 148.3(3) . .
C5 N5 Mn2 170.2(3) . .
C6 N6 C6 115.5(3) . 2_665
C6 N6 Mn2 122.24(16) . .
C6 N6 Mn2 122.25(16) 2_665 .
C13 N7 C9 116.5(2) . .
C13 N7 Mn3 122.56(19) . .
C9 N7 Mn3 120.91(19) . .
C14 N8 C18 116.8(3) . .
C5 Mn1 C1 179.43(14) . .
C5 Mn1 C2 88.78(14) . .
C1 Mn1 C2 90.64(14) . .
C5 Mn1 C4 87.99(14) . .
C1 Mn1 C4 92.59(14) . .
C2 Mn1 C4 176.77(14) . .
C5 Mn1 C3 90.20(8) . .
C1 Mn1 C3 89.80(8) . .
C2 Mn1 C3 89.84(7) . .
C4 Mn1 C3 90.18(7) . .
C5 Mn1 C3 90.20(8) . 6_557
C1 Mn1 C3 89.80(8) . 6_557
C2 Mn1 C3 89.83(7) . 6_557
C4 Mn1 C3 90.18(7) . 6_557
C3 Mn1 C3 179.47(16) . 6_557
N5 Mn2 N5 180.0 . 5_667
N5 Mn2 O2W 94.82(11) . 5_667
N5 Mn2 O2W 85.19(11) 5_667 5_667
N5 Mn2 O2W 85.18(11) . .
N5 Mn2 O2W 94.82(11) 5_667 .
O2W Mn2 O2W 180.00(11) 5_667 .
N5 Mn2 N6 90.0 . .
N5 Mn2 N6 90.0 5_667 .
O2W Mn2 N6 90.0 5_667 .
O2W Mn2 N6 90.0 . .
N5 Mn2 N6 90.000(1) . 5_667
N5 Mn2 N6 90.000(1) 5_667 5_667
O2W Mn2 N6 90.0 5_667 5_667
O2W Mn2 N6 90.0 . 5_667
N6 Mn2 N6 180.0 . 5_667
N2 Mn3 N1 93.70(12) 7_655 3_557
N2 Mn3 O1W 175.77(12) 7_655 .
N1 Mn3 O1W 82.07(12) 3_557 .
N2 Mn3 N4 103.37(12) 7_655 .
N1 Mn3 N4 162.94(12) 3_557 .
O1W Mn3 N4 80.87(11) . .
N2 Mn3 N7 91.89(6) 7_655 .
N1 Mn3 N7 88.91(6) 3_557 .
O1W Mn3 N7 88.05(6) . .
N4 Mn3 N7 90.51(6) . .
N2 Mn3 N7 91.89(6) 7_655 6_557
N1 Mn3 N7 88.91(6) 3_557 6_557
O1W Mn3 N7 88.05(6) . 6_557
N4 Mn3 N7 90.51(6) . 6_557
N7 Mn3 N7 175.75(13) . 6_557

loop_
_geom_bond_atom_site_label_1
_geom_bond_atom_site_label_2
_geom_bond_distance
_geom_bond_site_symmetry_2
C1 N1 1.146(5) .
C1 Mn1 1.881(4) .
C2 N2 1.144(5) .
C2 Mn1 1.885(3) .
C3 N3 1.154(4) .
C3 Mn1 1.914(3) .
C4 N4 1.152(4) .
C4 Mn1 1.891(4) .
C5 N5 1.143(4) .
C5 Mn1 1.877(3) .
C6 N6 1.320(3) .
C6 C7 1.376(4) .
C7 C8 1.366(3) .
C8 C8 1.492(6) 5_666
C9 N7 1.331(4) .
C9 C10 1.386(4) .
C10 C11 1.383(4) .
C11 C12 1.376(4) .
C11 C11 1.484(5) 6_556
C12 C13 1.385(4) .
C13 N7 1.331(4) .
C14 N8 1.315(5) .
C14 C15 1.383(5) .
C15 C16 1.375(4) .
C16 C17 1.372(5) .
C16 C16 1.493(5) 6_556
C17 C18 1.388(5) .
C18 N8 1.318(5) .
N1 Mn3 2.191(3) 3_457
N2 Mn3 2.145(3) 7_665
N4 Mn3 2.228(3) .
N5 Mn2 2.184(3) .
N6 Mn2 2.271(3) .
N7 Mn3 2.273(2) .
O1W Mn3 2.203(3) .
O2W Mn2 2.261(2) .
